data_7034382
loop_
_publ_author_name
'Zhou, Jian'
'Zhao, Rong-Qing'
'Yang, Tao'
'Liu, Xing'
'Xiao, Hong-Ping'
'Zou, Hua-Hong'
'Tan, Xiao-Feng'

_publ_section_title
;
 A series of new lanthanoid thioarsenates: insights into the influence of
 lanthanide contraction on the formation of new lanthanoid thioarsenates.
;
_journal_issue 16
_journal_name_full 'Dalton transactions (Cambridge, England : 2003)'
_journal_page_first 7203
_journal_page_last 7212
_journal_paper_doi 10.1039/c4dt03912b
_journal_volume 44
_journal_year 2015
_chemical_absolute_configuration unk
_chemical_formula_moiety 'C8 H26 As La N6 S4'
_chemical_formula_sum 'C8 H26 As La N6 S4'
_chemical_formula_weight 548.42
_chemical_name_systematic
; 
 ? 
;
_space_group_IT_number 19
_symmetry_cell_setting orthorhombic
_symmetry_space_group_name_Hall 'P 2ac 2ab'
_symmetry_space_group_name_H-M 'P 21 21 21'
_atom_sites_solution_hydrogens geom
_atom_sites_solution_primary direct
_atom_sites_solution_secondary difmap
_audit_creation_method SHELXL-97
_audit_update_record
;
2014-11-10 deposited with the CCDC.
2015-03-09 downloaded from the CCDC.
;
_cell_angle_alpha 90.00
_cell_angle_beta 90.00
_cell_angle_gamma 90.00
_cell_formula_units_Z 4
_cell_length_a 8.3601(2)
_cell_length_b 11.2089(3)
_cell_length_c 19.8455(5)
_cell_measurement_temperature 296(2)
_cell_volume 1859.67(8)
_computing_structure_refinement 'SHELXL-97 (Sheldrick, 1997)'
_computing_structure_solution 'SHELXS-97 (Sheldrick, 1990)'
_diffrn_ambient_temperature 296(2)
_diffrn_detector_area_resol_mean 7.31
_diffrn_measured_fraction_theta_full 0.997
_diffrn_measured_fraction_theta_max 0.997
_diffrn_measurement_device_type 'Rigaku Mercury'
_diffrn_measurement_method \w
_diffrn_radiation_monochromator graphite
_diffrn_radiation_source 'fine-focus sealed tube'
_diffrn_radiation_type MoK\a
_diffrn_radiation_wavelength 0.71073
_diffrn_reflns_av_R_equivalents 0.0250
_diffrn_reflns_av_sigmaI/netI 0.0476
_diffrn_reflns_limit_h_max 8
_diffrn_reflns_limit_h_min -10
_diffrn_reflns_limit_k_max 11
_diffrn_reflns_limit_k_min -14
_diffrn_reflns_limit_l_max 24
_diffrn_reflns_limit_l_min -24
_diffrn_reflns_number 5938
_diffrn_reflns_theta_full 26.50
_diffrn_reflns_theta_max 26.50
_diffrn_reflns_theta_min 3.04
_exptl_absorpt_coefficient_mu 4.491
_exptl_absorpt_correction_T_max 0.7152
_exptl_absorpt_correction_T_min 0.6379
_exptl_absorpt_correction_type multi-scan
_exptl_absorpt_process_details 'Jacobson, R. (1998) Private communication'
_exptl_crystal_colour colorless
_exptl_crystal_density_diffrn 1.959
_exptl_crystal_density_method 'not measured'
_exptl_crystal_description block
_exptl_crystal_F_000 1080
_exptl_crystal_size_max 0.11
_exptl_crystal_size_mid 0.10
_exptl_crystal_size_min 0.08
_refine_diff_density_max 0.503
_refine_diff_density_min -0.483
_refine_diff_density_rms 0.098
_refine_ls_abs_structure_details 'Flack H D (1983), Acta Cryst. A39, 876-881'
_refine_ls_abs_structure_Flack 0.165(15)
_refine_ls_extinction_method none
_refine_ls_goodness_of_fit_ref 1.017
_refine_ls_hydrogen_treatment constr
_refine_ls_matrix_type full
_refine_ls_number_parameters 182
_refine_ls_number_reflns 3574
_refine_ls_number_restraints 0
_refine_ls_restrained_S_all 1.017
_refine_ls_R_factor_all 0.0324
_refine_ls_R_factor_gt 0.0279
_refine_ls_shift/su_max 0.002
_refine_ls_shift/su_mean 0.000
_refine_ls_structure_factor_coef Fsqd
_refine_ls_weighting_details 'calc w=1/[\s^2^(Fo^2^)+(0.0086P)^2^+0.0000P] where P=(Fo^2^+2Fc^2^)/3'
_refine_ls_weighting_scheme calc
_refine_ls_wR_factor_gt 0.0460
_refine_ls_wR_factor_ref 0.0477
_reflns_number_gt 3306
_reflns_number_total 3574
_reflns_threshold_expression >2sigma(I)
_cod_data_source_file c4dt03912b2.cif
_cod_data_source_block 1
_cod_depositor_comments 'Adding full bibliography for 7034378--7034388.cif.'
_cod_database_code 7034382

loop_
_symmetry_equiv_pos_as_xyz
'x, y, z'
'-x+1/2, -y, z+1/2'
'x+1/2, -y+1/2, -z'
'-x, y+1/2, -z+1/2'

loop_
_atom_site_label
_atom_site_type_symbol
_atom_site_fract_x
_atom_site_fract_y
_atom_site_fract_z
_atom_site_U_iso_or_equiv
_atom_site_adp_type
_atom_site_occupancy
_atom_site_symmetry_multiplicity
_atom_site_calc_flag
_atom_site_refinement_flags
La1 La 0.21391(3) 0.53495(2) 0.907874(13) 0.01761(7) Uani 1 1 d .
As1 As 0.76669(5) 0.50343(4) 0.90861(3) 0.02110(11) Uani 1 1 d .
S1 S 0.56608(12) 0.62635(10) 0.91107(8) 0.0281(3) Uani 1 1 d .
S2 S 0.91386(14) 0.54095(14) 0.82151(6) 0.0307(3) Uani 1 1 d .
S3 S 0.91746(14) 0.53547(14) 0.99512(6) 0.0314(3) Uani 1 1 d .
S4 S 0.68404(13) 0.32188(10) 0.90718(8) 0.0302(3) Uani 1 1 d .
N1 N 0.1518(5) 0.7716(3) 0.90001(19) 0.0326(10) Uani 1 1 d .
H1A H 0.0449 0.7809 0.9014 0.039 Uiso 1 1 calc R
H1B H 0.1917 0.8061 0.9374 0.039 Uiso 1 1 calc R
N2 N 0.2964(5) 0.6499(3) 0.79359(17) 0.0259(10) Uani 1 1 d .
H2C H 0.3991 0.6734 0.8011 0.031 Uiso 1 1 calc R
N3 N 0.3631(5) 0.4006(3) 0.81155(19) 0.0263(10) Uani 1 1 d .
H3C H 0.4530 0.3712 0.8313 0.032 Uiso 1 1 calc R
N4 N 0.1196(5) 0.3032(3) 0.8986(2) 0.0361(11) Uani 1 1 d .
H4A H 0.1201 0.2713 0.9402 0.043 Uiso 1 1 calc R
H4B H 0.0182 0.3014 0.8835 0.043 Uiso 1 1 calc R
N6 N 0.2739(5) 0.6405(3) 1.02471(17) 0.0243(9) Uani 1 1 d .
H6A H 0.3633 0.6846 1.0205 0.029 Uiso 1 1 calc R
H6B H 0.1929 0.6905 1.0343 0.029 Uiso 1 1 calc R
N7 N 0.3610(5) 0.4005(3) 1.00104(18) 0.0280(11) Uani 1 1 d .
H7A H 0.2940 0.3414 1.0132 0.034 Uiso 1 1 calc R
H7B H 0.4470 0.3663 0.9818 0.034 Uiso 1 1 calc R
C1 C 0.2111(7) 0.8385(4) 0.8421(2) 0.0398(14) Uani 1 1 d .
H1C H 0.3190 0.8659 0.8511 0.048 Uiso 1 1 calc R
H1D H 0.1440 0.9079 0.8347 0.048 Uiso 1 1 calc R
C2 C 0.2105(7) 0.7618(4) 0.7805(2) 0.0367(13) Uani 1 1 d .
H2A H 0.1012 0.7444 0.7675 0.044 Uiso 1 1 calc R
H2B H 0.2615 0.8040 0.7436 0.044 Uiso 1 1 calc R
C3 C 0.3081(7) 0.5714(4) 0.7356(2) 0.0381(14) Uani 1 1 d .
H3A H 0.3493 0.6154 0.6972 0.046 Uiso 1 1 calc R
H3B H 0.2028 0.5414 0.7239 0.046 Uiso 1 1 calc R
C4 C 0.4181(6) 0.4684(5) 0.7516(2) 0.0370(13) Uani 1 1 d .
H4C H 0.4231 0.4152 0.7131 0.044 Uiso 1 1 calc R
H4D H 0.5250 0.4986 0.7599 0.044 Uiso 1 1 calc R
C5 C 0.2661(7) 0.2959(4) 0.7931(3) 0.0477(16) Uani 1 1 d .
H5A H 0.3270 0.2449 0.7631 0.057 Uiso 1 1 calc R
H5B H 0.1709 0.3219 0.7693 0.057 Uiso 1 1 calc R
C6 C 0.2189(7) 0.2274(4) 0.8541(3) 0.0490(15) Uani 1 1 d .
H6C H 0.1589 0.1571 0.8409 0.059 Uiso 1 1 calc R
H6D H 0.3138 0.2015 0.8781 0.059 Uiso 1 1 calc R
C7 C 0.4135(5) 0.4621(4) 1.0620(2) 0.0317(12) Uani 1 1 d .
H7C H 0.5174 0.4981 1.0544 0.038 Uiso 1 1 calc R
H7D H 0.4239 0.4051 1.0986 0.038 Uiso 1 1 calc R
C8 C 0.2947(6) 0.5573(4) 1.0813(2) 0.0304(11) Uani 1 1 d .
H8A H 0.1928 0.5209 1.0926 0.037 Uiso 1 1 calc R
H8B H 0.3329 0.6002 1.1206 0.037 Uiso 1 1 calc R

loop_
_atom_site_aniso_label
_atom_site_aniso_U_11
_atom_site_aniso_U_22
_atom_site_aniso_U_33
_atom_site_aniso_U_23
_atom_site_aniso_U_13
_atom_site_aniso_U_12
La1 0.01558(11) 0.01959(13) 0.01766(11) -0.00123(13) 0.00053(14) -0.00038(10)
As1 0.0144(2) 0.0263(3) 0.0226(2) -0.0024(2) -0.0001(3) -0.00021(17)
S1 0.0168(5) 0.0243(6) 0.0433(7) -0.0050(7) -0.0023(7) 0.0005(5)
S2 0.0209(6) 0.0498(8) 0.0215(6) 0.0019(7) 0.0003(5) -0.0039(7)
S3 0.0194(6) 0.0528(8) 0.0221(6) -0.0070(7) -0.0012(5) -0.0011(7)
S4 0.0266(6) 0.0239(6) 0.0402(7) -0.0006(7) -0.0020(8) 0.0009(5)
N1 0.045(3) 0.029(2) 0.024(2) 0.000(2) 0.009(2) 0.0099(19)
N2 0.023(2) 0.033(2) 0.021(2) 0.0016(18) 0.005(2) 0.001(2)
N3 0.021(2) 0.028(3) 0.029(2) -0.003(2) -0.002(2) 0.0040(19)
N4 0.032(2) 0.033(2) 0.043(3) -0.008(2) 0.002(3) -0.0089(19)
N6 0.024(2) 0.026(2) 0.023(2) -0.0054(17) -0.001(2) 0.007(2)
N7 0.025(2) 0.024(2) 0.035(3) 0.006(2) 0.004(2) -0.0020(19)
C1 0.051(3) 0.026(3) 0.043(3) 0.011(2) 0.009(3) 0.009(3)
C2 0.052(3) 0.030(3) 0.029(3) 0.011(2) 0.005(3) 0.002(3)
C3 0.048(3) 0.045(3) 0.022(3) -0.003(2) -0.002(3) 0.000(3)
C4 0.034(3) 0.051(4) 0.026(3) 0.000(3) 0.009(2) 0.010(3)
C5 0.041(4) 0.050(4) 0.052(4) -0.030(3) 0.001(3) -0.010(3)
C6 0.045(3) 0.025(3) 0.077(4) -0.010(3) 0.015(4) -0.001(3)
C7 0.032(3) 0.029(3) 0.034(3) 0.006(3) -0.007(2) 0.001(3)
C8 0.036(3) 0.034(3) 0.021(2) 0.001(2) 0.002(3) 0.000(3)

loop_
_atom_type_symbol
_atom_type_description
_atom_type_scat_dispersion_real
_atom_type_scat_dispersion_imag
_atom_type_scat_source
C C 0.0033 0.0016 'International Tables Vol C Tables 4.2.6.8 and 6.1.1.4'
As As 0.0499 2.0058 'International Tables Vol C Tables 4.2.6.8 and 6.1.1.4'
La La -0.2871 2.4523 'International Tables Vol C Tables 4.2.6.8 and 6.1.1.4'
S S 0.1246 0.1234 'International Tables Vol C Tables 4.2.6.8 and 6.1.1.4'
N N 0.0061 0.0033 'International Tables Vol C Tables 4.2.6.8 and 6.1.1.4'
H H 0.0000 0.0000 'International Tables Vol C Tables 4.2.6.8 and 6.1.1.4'

loop_
_geom_angle_atom_site_label_1
_geom_angle_atom_site_label_2
_geom_angle_atom_site_label_3
_geom_angle
_geom_angle_site_symmetry_1
_geom_angle_site_symmetry_3
N6 La1 N7 63.98(11) . .
N6 La1 N2 118.28(11) . .
N7 La1 N2 136.90(13) . .
N6 La1 N1 69.48(11) . .
N7 La1 N1 132.67(12) . .
N2 La1 N1 62.15(12) . .
N6 La1 N4 122.68(12) . .
N7 La1 N4 69.08(12) . .
N2 La1 N4 118.24(13) . .
N1 La1 N4 151.16(12) . .
N6 La1 N3 140.44(12) . .
N7 La1 N3 87.91(10) . .
N2 La1 N3 63.81(11) . .
N1 La1 N3 125.93(11) . .
N4 La1 N3 63.84(12) . .
N6 La1 S3 69.72(9) . 1_455
N7 La1 S3 88.97(9) . 1_455
N2 La1 S3 133.64(9) . 1_455
N1 La1 S3 82.75(9) . 1_455
N4 La1 S3 78.63(9) . 1_455
N3 La1 S3 140.83(9) . 1_455
N6 La1 S2 129.77(9) . 1_455
N7 La1 S2 141.19(9) . 1_455
N2 La1 S2 74.12(10) . 1_455
N1 La1 S2 77.73(9) . 1_455
N4 La1 S2 75.17(9) . 1_455
N3 La1 S2 89.67(9) . 1_455
S3 La1 S2 69.29(3) 1_455 1_455
N6 La1 S1 69.93(9) . .
N7 La1 S1 74.81(9) . .
N2 La1 S1 67.59(10) . .
N1 La1 S1 81.98(9) . .
N4 La1 S1 126.06(8) . .
N3 La1 S1 76.38(9) . .
S3 La1 S1 139.62(4) 1_455 .
S2 La1 S1 141.60(4) 1_455 .
S4 As1 S3 110.83(6) . .
S4 As1 S2 110.88(6) . .
S3 As1 S2 105.72(4) . .
S4 As1 S1 110.66(5) . .
S3 As1 S1 109.11(6) . .
S2 As1 S1 109.51(6) . .
As1 S1 La1 121.36(5) . .
As1 S2 La1 90.83(4) . 1_655
As1 S3 La1 91.31(4) . 1_655
C1 N1 La1 118.9(3) . .
C1 N1 H1A 107.6 . .
La1 N1 H1A 107.6 . .
C1 N1 H1B 107.6 . .
La1 N1 H1B 107.6 . .
H1A N1 H1B 107.0 . .
C3 N2 C2 114.2(4) . .
C3 N2 La1 113.2(3) . .
C2 N2 La1 115.6(3) . .
C3 N2 H2C 104.0 . .
C2 N2 H2C 104.0 . .
La1 N2 H2C 104.0 . .
C5 N3 C4 112.3(4) . .
C5 N3 La1 111.2(3) . .
C4 N3 La1 114.8(3) . .
C5 N3 H3C 105.9 . .
C4 N3 H3C 105.9 . .
La1 N3 H3C 105.9 . .
C6 N4 La1 115.2(3) . .
C6 N4 H4A 108.5 . .
La1 N4 H4A 108.5 . .
C6 N4 H4B 108.5 . .
La1 N4 H4B 108.5 . .
H4A N4 H4B 107.5 . .
C8 N6 La1 114.1(3) . .
C8 N6 H6A 108.7 . .
La1 N6 H6A 108.7 . .
C8 N6 H6B 108.7 . .
La1 N6 H6B 108.7 . .
H6A N6 H6B 107.6 . .
C7 N7 La1 116.3(3) . .
C7 N7 H7A 108.2 . .
La1 N7 H7A 108.2 . .
C7 N7 H7B 108.2 . .
La1 N7 H7B 108.2 . .
H7A N7 H7B 107.4 . .
N1 C1 C2 110.4(4) . .
N1 C1 H1C 109.6 . .
C2 C1 H1C 109.6 . .
N1 C1 H1D 109.6 . .
C2 C1 H1D 109.6 . .
H1C C1 H1D 108.1 . .
N2 C2 C1 110.2(4) . .
N2 C2 H2A 109.6 . .
C1 C2 H2A 109.6 . .
N2 C2 H2B 109.6 . .
C1 C2 H2B 109.6 . .
H2A C2 H2B 108.1 . .
N2 C3 C4 109.6(4) . .
N2 C3 H3A 109.7 . .
C4 C3 H3A 109.7 . .
N2 C3 H3B 109.7 . .
C4 C3 H3B 109.7 . .
H3A C3 H3B 108.2 . .
N3 C4 C3 111.8(4) . .
N3 C4 H4C 109.2 . .
C3 C4 H4C 109.2 . .
N3 C4 H4D 109.2 . .
C3 C4 H4D 109.2 . .
H4C C4 H4D 107.9 . .
N3 C5 C6 110.8(4) . .
N3 C5 H5A 109.5 . .
C6 C5 H5A 109.5 . .
N3 C5 H5B 109.5 . .
C6 C5 H5B 109.5 . .
H5A C5 H5B 108.1 . .
N4 C6 C5 109.8(4) . .
N4 C6 H6C 109.7 . .
C5 C6 H6C 109.7 . .
N4 C6 H6D 109.7 . .
C5 C6 H6D 109.7 . .
H6C C6 H6D 108.2 . .
N7 C7 C8 110.3(4) . .
N7 C7 H7C 109.6 . .
C8 C7 H7C 109.6 . .
N7 C7 H7D 109.6 . .
C8 C7 H7D 109.6 . .
H7C C7 H7D 108.1 . .
N6 C8 C7 109.4(4) . .
N6 C8 H8A 109.8 . .
C7 C8 H8A 109.8 . .
N6 C8 H8B 109.8 . .
C7 C8 H8B 109.8 . .
H8A C8 H8B 108.2 . .

loop_
_geom_bond_atom_site_label_1
_geom_bond_atom_site_label_2
_geom_bond_distance
_geom_bond_site_symmetry_2
La1 N6 2.651(3) .
La1 N7 2.684(4) .
La1 N2 2.698(4) .
La1 N1 2.708(3) .
La1 N4 2.721(4) .
La1 N3 2.734(4) .
La1 S3 3.0232(12) 1_455
La1 S2 3.0388(12) 1_455
La1 S1 3.1180(11) .
As1 S4 2.1493(12) .
As1 S3 2.1599(12) .
As1 S2 2.1629(13) .
As1 S1 2.1711(11) .
S2 La1 3.0388(12) 1_655
S3 La1 3.0232(12) 1_655
N1 C1 1.458(5) .
N1 H1A 0.9000 .
N1 H1B 0.9000 .
N2 C3 1.453(5) .
N2 C2 1.469(5) .
N2 H2C 0.9100 .
N3 C5 1.472(6) .
N3 C4 1.484(6) .
N3 H3C 0.9100 .
N4 C6 1.481(6) .
N4 H4A 0.9000 .
N4 H4B 0.9000 .
N6 C8 1.471(5) .
N6 H6A 0.9000 .
N6 H6B 0.9000 .
N7 C7 1.461(5) .
N7 H7A 0.9000 .
N7 H7B 0.9000 .
C1 C2 1.495(6) .
C1 H1C 0.9700 .
C1 H1D 0.9700 .
C2 H2A 0.9700 .
C2 H2B 0.9700 .
C3 C4 1.510(6) .
C3 H3A 0.9700 .
C3 H3B 0.9700 .
C4 H4C 0.9700 .
C4 H4D 0.9700 .
C5 C6 1.488(7) .
C5 H5A 0.9700 .
C5 H5B 0.9700 .
C6 H6C 0.9700 .
C6 H6D 0.9700 .
C7 C8 1.508(6) .
C7 H7C 0.9700 .
C7 H7D 0.9700 .
C8 H8A 0.9700 .
C8 H8B 0.9700 .
